data_7052619
loop_
_publ_author_name
'Gong, Yunnan'
'Liu, Chongbo'
'Wen, Huiliang'
'Yan, Liushui'
'Xiong, Zhiqiang'
'Ding, Liang'

_publ_section_title
;
 Structural diversity and properties of M(ii) phenyl substituted
 pyrazole carboxylate complexes with 0D-, 1D-, 2D- and 3D frameworks
;
_journal_issue 4
_journal_name_full 'New Journal of Chemistry'
_journal_page_first 865
_journal_paper_doi 10.1039/c0nj00904k
_journal_volume 35
_journal_year 2011
_chemical_formula_sum 'C38 H30 N8 Ni O4'
_chemical_formula_weight 721.41
_chemical_name_systematic
;
?
;
_space_group_IT_number 14
_symmetry_cell_setting monoclinic
_symmetry_space_group_name_Hall '-P 2ybc'
_symmetry_space_group_name_H-M 'P 1 21/c 1'
_atom_sites_solution_hydrogens geom
_atom_sites_solution_primary direct
_atom_sites_solution_secondary difmap
_audit_creation_method SHELXL-97
_cell_angle_alpha 90.00
_cell_angle_beta 102.109(3)
_cell_angle_gamma 90.00
_cell_formula_units_Z 2
_cell_length_a 12.463(3)
_cell_length_b 11.681(3)
_cell_length_c 12.403(3)
_cell_measurement_reflns_used 3106
_cell_measurement_temperature 296(2)
_cell_measurement_theta_max 25.23
_cell_measurement_theta_min 2.42
_cell_volume 1765.5(8)
_computing_cell_refinement 'Bruker SAINT'
_computing_data_collection 'Bruker APEX2'
_computing_data_reduction 'Bruker SAINT'
_computing_molecular_graphics 'Bruker SHELXTL'
_computing_publication_material 'Bruker SHELXTL'
_computing_structure_refinement 'SHELXL-97 (Sheldrick, 2008)'
_computing_structure_solution 'SHELXS-97 (Sheldrick, 2008)'
_diffrn_ambient_temperature 296(2)
_diffrn_measured_fraction_theta_full 0.999
_diffrn_measured_fraction_theta_max 0.999
_diffrn_measurement_device_type 'Bruker APEX-II CCD'
_diffrn_measurement_method '\f and \w scans'
_diffrn_radiation_monochromator graphite
_diffrn_radiation_source 'fine-focus sealed tube'
_diffrn_radiation_type MoK\a
_diffrn_radiation_wavelength 0.71073
_diffrn_reflns_av_R_equivalents 0.0393
_diffrn_reflns_av_sigmaI/netI 0.0359
_diffrn_reflns_limit_h_max 15
_diffrn_reflns_limit_h_min -15
_diffrn_reflns_limit_k_max 14
_diffrn_reflns_limit_k_min -13
_diffrn_reflns_limit_l_max 14
_diffrn_reflns_limit_l_min -15
_diffrn_reflns_number 13125
_diffrn_reflns_theta_full 25.49
_diffrn_reflns_theta_max 25.49
_diffrn_reflns_theta_min 2.42
_exptl_absorpt_coefficient_mu 0.602
_exptl_absorpt_correction_T_max 0.9395
_exptl_absorpt_correction_T_min 0.9286
_exptl_absorpt_correction_type multi-scan
_exptl_absorpt_process_details sadabs
_exptl_crystal_colour green
_exptl_crystal_density_diffrn 1.357
_exptl_crystal_density_method 'not measured'
_exptl_crystal_description block
_exptl_crystal_F_000 748
_exptl_crystal_size_max 0.12
_exptl_crystal_size_mid 0.11
_exptl_crystal_size_min 0.11
_refine_diff_density_max 0.282
_refine_diff_density_min -0.278
_refine_diff_density_rms 0.057
_refine_ls_extinction_method none
_refine_ls_goodness_of_fit_ref 1.039
_refine_ls_hydrogen_treatment constr
_refine_ls_matrix_type full
_refine_ls_number_parameters 222
_refine_ls_number_reflns 3279
_refine_ls_number_restraints 0
_refine_ls_restrained_S_all 1.039
_refine_ls_R_factor_all 0.0482
_refine_ls_R_factor_gt 0.0358
_refine_ls_shift/su_max 0.000
_refine_ls_shift/su_mean 0.000
_refine_ls_structure_factor_coef Fsqd
_refine_ls_weighting_details 'calc w=1/[\s^2^(Fo^2^)+(0.0415P)^2^+0.6962P] where P=(Fo^2^+2Fc^2^)/3'
_refine_ls_weighting_scheme calc
_refine_ls_wR_factor_gt 0.0875
_refine_ls_wR_factor_ref 0.0939
_reflns_number_gt 2609
_reflns_number_total 3279
_reflns_threshold_expression >2sigma(I)
_cod_data_source_file c0nj00904k.txt
_cod_data_source_block 5
_cod_depositor_comments
;
The following automatic conversions were performed:
'_symmetry_cell_setting' value 'Monoclinic' changed to 'monoclinic'
according to '/home/saulius/struct/CIF-dictionaries/cif_core.dic'
dictionary named 'cif_core.dic' version 2.4.1 from 2010-06-29.

Automatic conversion script
Id: cif_fix_enum 1555 2011-01-17 13:19:09Z saulius 
;
_cod_original_sg_symbol_H-M P2(1)/c
_cod_database_code 7052619

loop_
_symmetry_equiv_pos_as_xyz
'x, y, z'
'-x, y+1/2, -z+1/2'
'-x, -y, -z'
'x, -y-1/2, z-1/2'

loop_
_atom_site_label
_atom_site_type_symbol
_atom_site_fract_x
_atom_site_fract_y
_atom_site_fract_z
_atom_site_U_iso_or_equiv
_atom_site_adp_type
_atom_site_occupancy
_atom_site_symmetry_multiplicity
_atom_site_calc_flag
_atom_site_refinement_flags
_atom_site_disorder_assembly
_atom_site_disorder_group
C14 C 0.93988(17) 0.6126(2) 0.0917(2) 0.0565(8) Uani 0.50 1 d PG A 1
C15 C 1.0354(2) 0.6003(3) 0.1726(2) 0.0848(15) Uani 0.50 1 d PG A 1
H15 H 1.0390 0.5525 0.2332 0.102 Uiso 0.50 1 calc PR A 1
C16 C 1.1280(2) 0.6662(3) 0.1562(3) 0.117(2) Uani 0.50 1 d PG A 1
H16 H 1.1940 0.6604 0.2075 0.141 Uiso 0.50 1 calc PR A 1
C17 C 1.1225(2) 0.7337(3) 0.0720(3) 0.099(2) Uani 0.50 1 d PG A 1
H17 H 1.1850 0.7734 0.0641 0.119 Uiso 0.50 1 calc PR A 1
C18 C 1.0279(2) 0.7483(2) -0.0053(3) 0.0967(18) Uani 0.50 1 d PG A 1
H18 H 1.0254 0.7989 -0.0637 0.116 Uiso 0.50 1 calc PR A 1
C19 C 0.93469(17) 0.6854(2) 0.0051(2) 0.0756(12) Uani 0.50 1 d PG A 1
H19 H 0.8696 0.6934 -0.0470 0.091 Uiso 0.50 1 calc PR A 1
C14' C 0.93568(16) 0.6156(2) 0.0668(2) 0.0565(8) Uani 0.50 1 d PG A 2
C15' C 1.03830(16) 0.6146(2) 0.1358(2) 0.0848(15) Uani 0.50 1 d PG A 2
H15' H 1.0502 0.5698 0.1991 0.102 Uiso 0.50 1 calc PR A 2
C16' C 1.12324(18) 0.6788(3) 0.1127(3) 0.117(2) Uani 0.50 1 d PG A 2
H16' H 1.1917 0.6767 0.1602 0.141 Uiso 0.50 1 calc PR A 2
C17' C 1.1077(2) 0.7462(3) 0.0195(3) 0.099(2) Uani 0.50 1 d PG A 2
H17' H 1.1652 0.7897 0.0043 0.119 Uiso 0.50 1 calc PR A 2
C18' C 1.0059(3) 0.7486(3) -0.0512(3) 0.0967(18) Uani 0.50 1 d PG A 2
H18' H 0.9949 0.7936 -0.1144 0.116 Uiso 0.50 1 calc PR A 2
C19' C 0.9206(2) 0.6839(2) -0.0277(2) 0.0756(12) Uani 0.50 1 d PG A 2
H19' H 0.8522 0.6860 -0.0755 0.091 Uiso 0.50 1 calc PR A 2
Ni1 Ni 0.5000 0.5000 0.0000 0.02779(13) Uani 1 2 d S . .
O1 O 0.64878(13) 0.82817(13) 0.34795(13) 0.0394(4) Uani 1 1 d . . .
O2 O 0.50774(13) 0.83547(13) 0.43302(12) 0.0393(4) Uani 1 1 d . . .
N1 N 0.48791(15) 0.57982(15) 0.14728(13) 0.0329(4) Uani 1 1 d . . .
N2 N 0.42163(15) 0.54527(16) 0.21452(14) 0.0328(4) Uani 1 1 d . . .
H2 H 0.3772 0.4883 0.2002 0.039 Uiso 1 1 calc R . .
N3 N 0.66985(15) 0.48613(16) 0.06210(14) 0.0367(4) Uani 1 1 d . . .
N4 N 0.74292(15) 0.56025(17) 0.03628(16) 0.0407(5) Uani 1 1 d . A .
H4 H 0.7265 0.6122 -0.0136 0.049 Uiso 1 1 calc R . .
C1 C 0.54177(18) 0.66808(18) 0.19746(17) 0.0328(5) Uani 1 1 d . . .
H1 H 0.5941 0.7093 0.1701 0.039 Uiso 1 1 calc R . .
C2 C 0.51074(17) 0.69274(17) 0.29768(16) 0.0302(5) Uani 1 1 d . . .
C3 C 0.43261(17) 0.60986(18) 0.30666(16) 0.0311(5) Uani 1 1 d . . .
C4 C 0.55887(19) 0.79160(18) 0.36608(17) 0.0328(5) Uani 1 1 d . . .
C5 C 0.37353(19) 0.57431(19) 0.39246(18) 0.0367(5) Uani 1 1 d . . .
C6 C 0.4051(2) 0.6126(2) 0.49995(19) 0.0453(6) Uani 1 1 d . . .
H6 H 0.4600 0.6674 0.5175 0.054 Uiso 1 1 calc R . .
C7 C 0.3557(2) 0.5701(3) 0.5814(2) 0.0565(7) Uani 1 1 d . . .
H7 H 0.3781 0.5969 0.6532 0.068 Uiso 1 1 calc R . .
C8 C 0.2756(3) 0.4904(3) 0.5589(3) 0.0662(9) Uani 1 1 d . . .
H8 H 0.2438 0.4616 0.6147 0.079 Uiso 1 1 calc R . .
C9 C 0.2421(3) 0.4528(3) 0.4529(3) 0.0881(12) Uani 1 1 d . . .
H9 H 0.1862 0.3989 0.4361 0.106 Uiso 1 1 calc R . .
C10 C 0.2907(3) 0.4942(3) 0.3703(3) 0.0732(10) Uani 1 1 d . . .
H10 H 0.2671 0.4676 0.2986 0.088 Uiso 1 1 calc R . .
C11 C 0.7275(2) 0.4227(2) 0.1424(2) 0.0522(7) Uani 1 1 d . . .
H11 H 0.6983 0.3633 0.1771 0.063 Uiso 1 1 calc R . .
C12 C 0.8360(2) 0.4557(3) 0.1680(2) 0.0655(8) Uani 1 1 d . A .
H12 H 0.8917 0.4246 0.2218 0.079 Uiso 1 1 calc R . .
C13 C 0.8446(2) 0.5442(2) 0.0972(2) 0.0497(6) Uani 1 1 d . . .

loop_
_atom_site_aniso_label
_atom_site_aniso_U_11
_atom_site_aniso_U_22
_atom_site_aniso_U_33
_atom_site_aniso_U_23
_atom_site_aniso_U_13
_atom_site_aniso_U_12
C14 0.0402(15) 0.0603(19) 0.067(2) -0.0135(18) 0.0062(15) 0.0001(13)
C15 0.051(2) 0.103(3) 0.091(4) 0.009(3) -0.006(2) -0.011(2)
C16 0.051(2) 0.141(5) 0.146(7) -0.013(5) -0.009(3) -0.024(3)
C17 0.062(3) 0.106(4) 0.125(8) -0.007(4) 0.011(4) -0.032(3)
C18 0.072(3) 0.105(4) 0.113(6) 0.005(4) 0.018(4) -0.033(3)
C19 0.053(2) 0.085(3) 0.086(4) 0.005(2) 0.010(2) -0.0181(19)
C14' 0.0402(15) 0.0603(19) 0.067(2) -0.0135(18) 0.0062(15) 0.0001(13)
C15' 0.051(2) 0.103(3) 0.091(4) 0.009(3) -0.006(2) -0.011(2)
C16' 0.051(2) 0.141(5) 0.146(7) -0.013(5) -0.009(3) -0.024(3)
C17' 0.062(3) 0.106(4) 0.125(8) -0.007(4) 0.011(4) -0.032(3)
C18' 0.072(3) 0.105(4) 0.113(6) 0.005(4) 0.018(4) -0.033(3)
C19' 0.053(2) 0.085(3) 0.086(4) 0.005(2) 0.010(2) -0.0181(19)
Ni1 0.0393(2) 0.0245(2) 0.0211(2) -0.00121(15) 0.00979(15) -0.00279(16)
O1 0.0465(9) 0.0334(9) 0.0415(9) -0.0061(7) 0.0161(7) -0.0020(7)
O2 0.0575(10) 0.0295(8) 0.0352(9) -0.0072(7) 0.0198(7) 0.0005(7)
N1 0.0447(10) 0.0313(10) 0.0256(9) -0.0027(8) 0.0137(8) -0.0024(8)
N2 0.0421(10) 0.0298(9) 0.0287(9) -0.0040(8) 0.0122(8) -0.0052(8)
N3 0.0423(11) 0.0387(11) 0.0302(10) 0.0021(8) 0.0099(8) 0.0015(9)
N4 0.0392(11) 0.0405(12) 0.0416(11) 0.0034(9) 0.0069(9) -0.0021(9)
C1 0.0438(12) 0.0286(12) 0.0281(11) -0.0008(9) 0.0123(9) -0.0026(10)
C2 0.0392(12) 0.0265(11) 0.0257(10) 0.0001(9) 0.0088(9) 0.0040(9)
C3 0.0416(12) 0.0285(12) 0.0247(10) -0.0007(9) 0.0104(9) 0.0061(9)
C4 0.0477(13) 0.0253(11) 0.0250(11) 0.0012(9) 0.0067(10) 0.0056(10)
C5 0.0457(13) 0.0344(13) 0.0337(12) 0.0035(10) 0.0167(10) 0.0066(10)
C6 0.0536(15) 0.0503(15) 0.0348(13) 0.0013(11) 0.0155(11) 0.0007(12)
C7 0.0687(18) 0.071(2) 0.0353(14) 0.0062(13) 0.0234(13) 0.0106(16)
C8 0.083(2) 0.069(2) 0.0598(19) 0.0122(16) 0.0457(17) 0.0020(17)
C9 0.108(3) 0.088(2) 0.085(3) -0.015(2) 0.059(2) -0.048(2)
C10 0.089(2) 0.086(2) 0.0546(18) -0.0206(17) 0.0383(17) -0.0411(19)
C11 0.0556(16) 0.0578(18) 0.0435(14) 0.0159(13) 0.0108(12) 0.0066(13)
C12 0.0529(17) 0.083(2) 0.0544(17) 0.0164(16) -0.0026(14) 0.0137(16)
C13 0.0392(14) 0.0551(16) 0.0520(16) -0.0066(13) 0.0031(12) 0.0023(12)

loop_
_atom_type_symbol
_atom_type_description
_atom_type_scat_dispersion_real
_atom_type_scat_dispersion_imag
_atom_type_scat_source
C C 0.0033 0.0016 'International Tables Vol C Tables 4.2.6.8 and 6.1.1.4'
H H 0.0000 0.0000 'International Tables Vol C Tables 4.2.6.8 and 6.1.1.4'
N N 0.0061 0.0033 'International Tables Vol C Tables 4.2.6.8 and 6.1.1.4'
O O 0.0106 0.0060 'International Tables Vol C Tables 4.2.6.8 and 6.1.1.4'
Ni Ni 0.3393 1.1124 'International Tables Vol C Tables 4.2.6.8 and 6.1.1.4'

loop_
_geom_angle_atom_site_label_1
_geom_angle_atom_site_label_2
_geom_angle_atom_site_label_3
_geom_angle
_geom_angle_site_symmetry_1
_geom_angle_site_symmetry_3
_geom_angle_publ_flag
C19 C14 C15 121.6 . . ?
C19 C14 C13 118.62(18) . . ?
C15 C14 C13 119.73(18) . . ?
C14 C15 C16 115.7 . . ?
C14 C15 H15 122.2 . . ?
C16 C15 H15 122.2 . . ?
C17 C16 C15 122.0 . . ?
C17 C16 H16 119.0 . . ?
C15 C16 H16 119.0 . . ?
C16 C17 C18 122.2 . . ?
C16 C17 H17 118.9 . . ?
C18 C17 H17 118.9 . . ?
C17 C18 C19 118.7 . . ?
C17 C18 H18 120.7 . . ?
C19 C18 H18 120.7 . . ?
C14 C19 C18 119.8 . . ?
C14 C19 H19 120.1 . . ?
C18 C19 H19 120.1 . . ?
C15' C14' C19' 117.9 . . ?
C15' C14' C13 119.01(17) . . ?
C19' C14' C13 123.05(17) . . ?
C16' C15' C14' 121.3 . . ?
C16' C15' H15' 119.4 . . ?
C14' C15' H15' 119.4 . . ?
C15' C16' C17' 120.5 . . ?
C15' C16' H16' 119.8 . . ?
C17' C16' H16' 119.8 . . ?
C16' C17' C18' 119.5 . . ?
C16' C17' H17' 120.2 . . ?
C18' C17' H17' 120.2 . . ?
C17' C18' C19' 119.9 . . ?
C17' C18' H18' 120.0 . . ?
C19' C18' H18' 120.0 . . ?
C18' C19' C14' 120.9 . . ?
C18' C19' H19' 119.6 . . ?
C14' C19' H19' 119.6 . . ?
N1 Ni1 N1 180.0 3_665 . ?
N1 Ni1 N3 88.03(7) 3_665 3_665 ?
N1 Ni1 N3 91.97(7) . 3_665 ?
N1 Ni1 N3 91.96(7) 3_665 . ?
N1 Ni1 N3 88.03(7) . . ?
N3 Ni1 N3 180.0 3_665 . ?
N1 Ni1 O2 87.43(6) 3_665 2_645 ?
N1 Ni1 O2 92.57(6) . 2_645 ?
N3 Ni1 O2 95.11(7) 3_665 2_645 ?
N3 Ni1 O2 84.89(7) . 2_645 ?
N1 Ni1 O2 92.57(6) 3_665 4_575 ?
N1 Ni1 O2 87.43(6) . 4_575 ?
N3 Ni1 O2 84.89(7) 3_665 4_575 ?
N3 Ni1 O2 95.11(7) . 4_575 ?
O2 Ni1 O2 180.00(8) 2_645 4_575 ?
C4 O2 Ni1 134.81(14) . 2_655 ?
C1 N1 N2 105.04(16) . . ?
C1 N1 Ni1 129.98(15) . . ?
N2 N1 Ni1 124.94(13) . . ?
C3 N2 N1 112.83(18) . . ?
C3 N2 H2 123.6 . . ?
N1 N2 H2 123.6 . . ?
C11 N3 N4 104.61(19) . . ?
C11 N3 Ni1 131.58(17) . . ?
N4 N3 Ni1 122.97(14) . . ?
N3 N4 C13 112.5(2) . . ?
N3 N4 H4 123.8 . . ?
C13 N4 H4 123.8 . . ?
N1 C1 C2 111.80(19) . . ?
N1 C1 H1 124.1 . . ?
C2 C1 H1 124.1 . . ?
C3 C2 C1 104.74(18) . . ?
C3 C2 C4 134.47(19) . . ?
C1 C2 C4 120.78(19) . . ?
N2 C3 C2 105.58(18) . . ?
N2 C3 C5 118.4(2) . . ?
C2 C3 C5 135.7(2) . . ?
O2 C4 O1 124.9(2) . . ?
O2 C4 C2 119.7(2) . . ?
O1 C4 C2 115.41(19) . . ?
C6 C5 C10 117.5(2) . . ?
C6 C5 C3 121.4(2) . . ?
C10 C5 C3 120.9(2) . . ?
C5 C6 C7 120.6(3) . . ?
C5 C6 H6 119.7 . . ?
C7 C6 H6 119.7 . . ?
C8 C7 C6 121.4(3) . . ?
C8 C7 H7 119.3 . . ?
C6 C7 H7 119.3 . . ?
C7 C8 C9 118.9(3) . . ?
C7 C8 H8 120.5 . . ?
C9 C8 H8 120.5 . . ?
C8 C9 C10 120.5(3) . . ?
C8 C9 H9 119.8 . . ?
C10 C9 H9 119.8 . . ?
C5 C10 C9 121.1(3) . . ?
C5 C10 H10 119.4 . . ?
C9 C10 H10 119.4 . . ?
N3 C11 C12 111.6(2) . . ?
N3 C11 H11 124.2 . . ?
C12 C11 H11 124.2 . . ?
C11 C12 C13 105.5(2) . . ?
C11 C12 H12 127.2 . . ?
C13 C12 H12 127.2 . . ?
N4 C13 C12 105.8(2) . . ?
N4 C13 C14 125.7(2) . . ?
C12 C13 C14 128.4(2) . . ?
N4 C13 C14' 116.7(2) . . ?
C12 C13 C14' 137.2(2) . . ?
C14 C13 C14' 11.5 . . ?

loop_
_geom_bond_atom_site_label_1
_geom_bond_atom_site_label_2
_geom_bond_distance
_geom_bond_site_symmetry_2
_geom_bond_publ_flag
C14 C19 1.3605(15) . ?
C14 C15 1.3937(16) . ?
C14 C13 1.444(3) . ?
C15 C16 1.4368(16) . ?
C15 H15 0.9300 . ?
C16 C17 1.2988(14) . ?
C16 H16 0.9300 . ?
C17 C18 1.3647(15) . ?
C17 H17 0.9300 . ?
C18 C19 1.4038(16) . ?
C18 H18 0.9300 . ?
C19 H19 0.9300 . ?
C14' C15' 1.3817(15) . ?
C14' C19' 1.3982(16) . ?
C14' C13 1.518(3) . ?
C15' C16' 1.3758(15) . ?
C15' H15' 0.9300 . ?
C16' C17' 1.3773(15) . ?
C16' H16' 0.9300 . ?
C17' C18' 1.3825(15) . ?
C17' H17' 0.9300 . ?
C18' C19' 1.3846(15) . ?
C18' H18' 0.9300 . ?
C19' H19' 0.9300 . ?
Ni1 N1 2.0843(17) 3_665 ?
Ni1 N1 2.0844(17) . ?
Ni1 N3 2.1016(19) 3_665 ?
Ni1 N3 2.1016(19) . ?
Ni1 O2 2.1040(15) 2_645 ?
Ni1 O2 2.1040(15) 4_575 ?
O1 C4 1.263(3) . ?
O2 C4 1.257(3) . ?
O2 Ni1 2.1040(15) 2_655 ?
N1 C1 1.314(3) . ?
N1 N2 1.353(2) . ?
N2 C3 1.352(3) . ?
N2 H2 0.8600 . ?
N3 C11 1.326(3) . ?
N3 N4 1.343(3) . ?
N4 C13 1.345(3) . ?
N4 H4 0.8600 . ?
C1 C2 1.407(3) . ?
C1 H1 0.9300 . ?
C2 C3 1.394(3) . ?
C2 C4 1.483(3) . ?
C3 C5 1.475(3) . ?
C5 C6 1.383(3) . ?
C5 C10 1.378(4) . ?
C6 C7 1.380(3) . ?
C6 H6 0.9300 . ?
C7 C8 1.351(4) . ?
C7 H7 0.9300 . ?
C8 C9 1.366(4) . ?
C8 H8 0.9300 . ?
C9 C10 1.382(4) . ?
C9 H9 0.9300 . ?
C10 H10 0.9300 . ?
C11 C12 1.378(4) . ?
C11 H11 0.9300 . ?
C12 C13 1.376(4) . ?
C12 H12 0.9300 . ?

loop_
_geom_hbond_atom_site_label_D
_geom_hbond_atom_site_label_H
_geom_hbond_atom_site_label_A
_geom_hbond_distance_DH
_geom_hbond_distance_HA
_geom_hbond_distance_DA
_geom_hbond_angle_DHA
_geom_hbond_site_symmetry_A
N4 H4 O1 0.86 1.92 2.717(2) 154.2 4_575
N2 H2 O1 0.86 1.97 2.742(2) 148.8 2_645

loop_
_geom_torsion_atom_site_label_1
_geom_torsion_atom_site_label_2
_geom_torsion_atom_site_label_3
_geom_torsion_atom_site_label_4
_geom_torsion
_geom_torsion_site_symmetry_1
_geom_torsion_site_symmetry_2
_geom_torsion_site_symmetry_3
_geom_torsion_site_symmetry_4
_geom_torsion_publ_flag
C19 C14 C15 C16 -2.0 . . . . ?
C13 C14 C15 C16 176.0(2) . . . . ?
C14 C15 C16 C17 0.7 . . . . ?
C15 C16 C17 C18 1.3 . . . . ?
C16 C17 C18 C19 -2.0 . . . . ?
C15 C14 C19 C18 1.4 . . . . ?
C13 C14 C19 C18 -176.6(2) . . . . ?
C17 C18 C19 C14 0.6 . . . . ?
C19' C14' C15' C16' 0.0 . . . . ?
C13 C14' C15' C16' -179.2(2) . . . . ?
C14' C15' C16' C17' 0.1 . . . . ?
C15' C16' C17' C18' -0.3 . . . . ?
C16' C17' C18' C19' 0.3 . . . . ?
C17' C18' C19' C14' -0.1 . . . . ?
C15' C14' C19' C18' 0.0 . . . . ?
C13 C14' C19' C18' 179.2(2) . . . . ?
N1 Ni1 N1 C1 21(6) 3_665 . . . ?
N3 Ni1 N1 C1 -127.52(19) 3_665 . . . ?
N3 Ni1 N1 C1 52.48(19) . . . . ?
O2 Ni1 N1 C1 137.27(19) 2_645 . . . ?
O2 Ni1 N1 C1 -42.73(19) 4_575 . . . ?
N1 Ni1 N1 N2 -157(6) 3_665 . . . ?
N3 Ni1 N1 N2 55.07(17) 3_665 . . . ?
N3 Ni1 N1 N2 -124.93(17) . . . . ?
O2 Ni1 N1 N2 -40.14(17) 2_645 . . . ?
O2 Ni1 N1 N2 139.86(17) 4_575 . . . ?
C1 N1 N2 C3 -0.2(2) . . . . ?
Ni1 N1 N2 C3 177.80(14) . . . . ?
N1 Ni1 N3 C11 -110.2(2) 3_665 . . . ?
N1 Ni1 N3 C11 69.8(2) . . . . ?
N3 Ni1 N3 C11 -143.3(13) 3_665 . . . ?
O2 Ni1 N3 C11 -23.0(2) 2_645 . . . ?
O2 Ni1 N3 C11 157.0(2) 4_575 . . . ?
N1 Ni1 N3 N4 82.01(17) 3_665 . . . ?
N1 Ni1 N3 N4 -97.99(17) . . . . ?
N3 Ni1 N3 N4 49.0(13) 3_665 . . . ?
O2 Ni1 N3 N4 169.25(17) 2_645 . . . ?
O2 Ni1 N3 N4 -10.75(17) 4_575 . . . ?
C11 N3 N4 C13 0.7(3) . . . . ?
Ni1 N3 N4 C13 171.23(16) . . . . ?
N2 N1 C1 C2 -0.4(2) . . . . ?
Ni1 N1 C1 C2 -178.23(14) . . . . ?
N1 C1 C2 C3 0.8(2) . . . . ?
N1 C1 C2 C4 -178.00(18) . . . . ?
N1 N2 C3 C2 0.6(2) . . . . ?
N1 N2 C3 C5 -173.81(18) . . . . ?
C1 C2 C3 N2 -0.8(2) . . . . ?
C4 C2 C3 N2 177.7(2) . . . . ?
C1 C2 C3 C5 172.2(2) . . . . ?
C4 C2 C3 C5 -9.3(4) . . . . ?
Ni1 O2 C4 O1 25.5(3) 2_655 . . . ?
Ni1 O2 C4 C2 -151.49(15) 2_655 . . . ?
C3 C2 C4 O2 -21.8(4) . . . . ?
C1 C2 C4 O2 156.6(2) . . . . ?
C3 C2 C4 O1 161.0(2) . . . . ?
C1 C2 C4 O1 -20.6(3) . . . . ?
N2 C3 C5 C6 160.0(2) . . . . ?
C2 C3 C5 C6 -12.4(4) . . . . ?
N2 C3 C5 C10 -14.5(3) . . . . ?
C2 C3 C5 C10 173.1(3) . . . . ?
C10 C5 C6 C7 0.9(4) . . . . ?
C3 C5 C6 C7 -173.8(2) . . . . ?
C5 C6 C7 C8 0.0(4) . . . . ?
C6 C7 C8 C9 -1.0(5) . . . . ?
C7 C8 C9 C10 1.1(6) . . . . ?
C6 C5 C10 C9 -0.8(5) . . . . ?
C3 C5 C10 C9 173.9(3) . . . . ?
C8 C9 C10 C5 -0.2(6) . . . . ?
N4 N3 C11 C12 0.1(3) . . . . ?
Ni1 N3 C11 C12 -169.31(19) . . . . ?
N3 C11 C12 C13 -0.8(4) . . . . ?
N3 N4 C13 C12 -1.1(3) . . . . ?
N3 N4 C13 C14 -177.6(2) . . . . ?
N3 N4 C13 C14' 174.0(2) . . . . ?
C11 C12 C13 N4 1.1(3) . . . . ?
C11 C12 C13 C14 177.5(3) . . . . ?
C11 C12 C13 C14' -172.5(3) . . . . ?
C19 C14 C13 N4 -13.6(4) . . . . ?
C15 C14 C13 N4 168.4(2) . . . . ?
C19 C14 C13 C12 170.7(3) . . . . ?
C15 C14 C13 C12 -7.3(4) . . . . ?
C19 C14 C13 C14' 27.05(9) . . . . ?
C15 C14 C13 C14' -150.95(15) . . . . ?
C15' C14' C13 N4 170.92(19) . . . . ?
C19' C14' C13 N4 -8.3(3) . . . . ?
C15' C14' C13 C12 -15.9(5) . . . . ?
C19' C14' C13 C12 164.8(3) . . . . ?
C15' C14' C13 C14 27.23(18) . . . . ?
C19' C14' C13 C14 -152.01(7) . . . . ?
